data_4022027
loop_
_publ_author_name
'Anatoliy P. Marchenko'
'Georgyi N. Koidan'
'Aleksandr N. Kostyuk'
'Andrei A. Tolmachev'
'Evgenij G. Kapustin'
'Aleksandr M. Pinchuk'

_publ_contact_author 'Rusanov, Eduard B.'
_publ_contact_author_email rusanov@bpci.kiev.ua
_publ_section_title
;
 A Representative of P,P,P-Trihalogenylides: Synthesis and Structure
;
_journal_name_full 'Journal of Organic Chemistry'
_journal_page_first 8633
_journal_page_last 8636
_journal_paper_doi 10.1021/jo0606352
_journal_volume 71
_journal_year 2006
_chemical_compound_source
;
?
;
_chemical_formula_moiety ' C10 H8 Cl3 N2 O1 P1 '
_chemical_formula_sum 'C10 H8 Cl3 N2 O P'
_chemical_formula_weight 309.52
_chemical_melting_point 390
_chemical_name_systematic
;                                                                               
5-methyl-2-phenyl-4-(trichlorophoshoranylidene)-
2,4-dihydro-3H-pyrazol-3-one
;
_space_group_IT_number 61
_symmetry_cell_setting orthorhombic
_symmetry_space_group_name_Hall '-P 2ac 2ab'
_symmetry_space_group_name_H-M 'P b c a'
_atom_sites_solution_hydrogens mixed
_atom_sites_solution_primary direct
_atom_sites_solution_secondary difmap
_cell_angle_alpha 90
_cell_angle_beta 90
_cell_angle_gamma 90
_cell_formula_units_Z 8
_cell_length_a 12.028(4)
_cell_length_b 12.923(5)
_cell_length_c 16.482(4)
_cell_measurement_reflns_used 22
_cell_measurement_temperature 293
_cell_measurement_theta_max 23
_cell_measurement_theta_min 20
_cell_volume 2561.8(14)
_computing_cell_refinement
; 
 Cad4 Express, (Enraf-Nonius, 1989) 
;
_computing_data_collection
; 
 Cad4 Express, (Enraf-Nonius, 1989) 
;
_computing_data_reduction
; 
 RC93 (Watkin, Prout & Lilley, 1994) 
;
_computing_structure_solution
; 
 SIR92 (Altomare et al, 1994) 
;
_diffrn_ambient_temperature 293
_diffrn_measured_fraction_theta_full 0.997
_diffrn_measured_fraction_theta_max 0.975
_diffrn_measurement_device_type
; 
Enraf-Nonius CAD-4 
;
_diffrn_measurement_method \w/2\q
_diffrn_radiation_monochromator graphite
_diffrn_radiation_type 'Cu K\a'
_diffrn_radiation_wavelength 1.54180
_diffrn_reflns_av_R_equivalents 0.00
_diffrn_reflns_limit_h_max 14
_diffrn_reflns_limit_h_min 0
_diffrn_reflns_limit_k_max 15
_diffrn_reflns_limit_k_min 0
_diffrn_reflns_limit_l_max 19
_diffrn_reflns_limit_l_min 0
_diffrn_reflns_number 2580
_diffrn_reflns_theta_full 51.962
_diffrn_reflns_theta_max 67.924
_diffrn_reflns_theta_min 5.368
_diffrn_standards_decay_% 3.29
_diffrn_standards_interval_count 147
_diffrn_standards_interval_time '3600 s'
_diffrn_standards_number 3
_exptl_absorpt_coefficient_mu 7.543
_exptl_absorpt_correction_T_max 0.05
_exptl_absorpt_correction_T_min 0.01
_exptl_absorpt_correction_type psi-scan
_exptl_absorpt_process_details
; 
 Azimutal absorption correction (North et al, 1968) 
;
_exptl_crystal_colour ' light-green '
_exptl_crystal_density_diffrn 1.605
_exptl_crystal_description ' block '
_exptl_crystal_F_000 1248.000
_exptl_crystal_size_max 0.60
_exptl_crystal_size_mid 0.51
_exptl_crystal_size_min 0.42
_refine_diff_density_max 0.37
_refine_diff_density_min -0.49
_refine_ls_extinction_coef 25.606
_refine_ls_extinction_method 'Larson 1970 Crystallographic Computing eq 22'
_refine_ls_goodness_of_fit_ref 1.1512
_refine_ls_hydrogen_treatment noref
_refine_ls_matrix_type full
_refine_ls_number_parameters 154
_refine_ls_number_reflns 933
_refine_ls_R_factor_all 0.1734
_refine_ls_R_factor_gt 0.0612
_refine_ls_shift/su_max 0.004368
_refine_ls_structure_factor_coef F
_refine_ls_weighting_scheme calc
_refine_ls_wR_factor_all 0.1308
_refine_ls_wR_factor_gt 0.0625
_refine_ls_wR_factor_ref 0.0625
_reflns_limit_h_max 14
_reflns_limit_h_min 0
_reflns_limit_k_max 15
_reflns_limit_k_min 0
_reflns_limit_l_max 19
_reflns_limit_l_min 0
_reflns_number_gt 933
_reflns_number_total 2272
_reflns_threshold_expression I>3.00u(I)
_cod_data_source_file jo0606352si20060323_101421.cif
_cod_depositor_comments
;
The following automatic conversions were performed:
'_symmetry_cell_setting' value 'Orthorhombic' changed to 'orthorhombic'
according to '/home/saulius/struct/CIF-dictionaries/cif_core.dic'
dictionary named 'cif_core.dic' version 2.4.1 from 2010-06-29.

Automatic conversion script
Id: cif_fix_enum 1527 2010-12-29 10:47:43Z saulius 
;
_cod_original_sg_symbol_H-M 'P b c a '
_cod_original_formula_sum ' C10 H8 Cl3 N2 O1 P1 '
_cod_database_code 4022027
_refine_ls_r_factor_ref 0.0612

loop_
_symmetry_equiv_pos_as_xyz
x,y,z
-x,-y,-z
-x+1/2,y+1/2,z
x+1/2,-y+1/2,-z
x,-y+1/2,z+1/2
-x,y+1/2,-z+1/2
-x+1/2,-y,z+1/2
x+1/2,y,-z+1/2

loop_
_atom_site_label
_atom_site_type_symbol
_atom_site_fract_x
_atom_site_fract_y
_atom_site_fract_z
_atom_site_U_iso_or_equiv
_atom_site_occupancy
_atom_site_adp_type
Cl1 Cl 0.9133(3) -0.0713(3) 0.29473(17) 0.1043 1.0000 Uani
Cl2 Cl 0.6888(2) 0.0445(2) 0.28465(14) 0.0774 1.0000 Uani
Cl3 Cl 0.7059(2) -0.1775(2) 0.21233(16) 0.0769 1.0000 Uani
P1 P 0.78831(19) -0.0462(2) 0.22085(13) 0.0492 1.0000 Uani
O1 O 0.9436(5) 0.1402(5) 0.1792(3) 0.0523 1.0000 Uani
N1 N 0.8462(6) 0.0330(6) -0.0029(4) 0.0418 1.0000 Uani
N2 N 0.9107(6) 0.1045(5) 0.0425(3) 0.0345 1.0000 Uani
C1 C 0.9014(7) 0.0877(7) 0.1256(4) 0.0395 1.0000 Uani
C2 C 0.8258(7) -0.0015(7) 0.1303(4) 0.0382 1.0000 Uani
C3 C 0.7967(7) -0.0267(7) 0.0484(5) 0.0417 1.0000 Uani
C4 C 0.7186(9) -0.1078(8) 0.0188(6) 0.0631 1.0000 Uani
C5 C 0.9665(6) 0.1834(7) 0.0005(5) 0.0363 1.0000 Uani
C6 C 0.9460(8) 0.1985(8) -0.0805(5) 0.0518 1.0000 Uani
C7 C 0.9997(9) 0.2761(8) -0.1221(5) 0.0600 1.0000 Uani
C8 C 1.0714(9) 0.3423(9) -0.0814(6) 0.0680 1.0000 Uani
C9 C 1.0918(8) 0.3269(9) -0.0004(6) 0.0685 1.0000 Uani
C10 C 1.0395(7) 0.2493(9) 0.0419(5) 0.0538 1.0000 Uani
H41 H 0.6868 -0.1502 0.0648 0.0718 1.0000 Uiso
H42 H 0.7587 -0.1584 -0.0190 0.0718 1.0000 Uiso
H43 H 0.6553 -0.0770 -0.0126 0.0718 1.0000 Uiso
H61 H 0.8894 0.1511 -0.1113 0.0609 1.0000 Uiso
H71 H 0.9854 0.2847 -0.1828 0.0624 1.0000 Uiso
H81 H 1.1083 0.4013 -0.1136 0.0748 1.0000 Uiso
H91 H 1.1477 0.3743 0.0291 0.0756 1.0000 Uiso
H101 H 1.0559 0.2378 0.1022 0.0579 1.0000 Uiso

loop_
_atom_site_aniso_label
_atom_site_aniso_U_11
_atom_site_aniso_U_22
_atom_site_aniso_U_33
_atom_site_aniso_U_23
_atom_site_aniso_U_13
_atom_site_aniso_U_12
Cl1 0.078(2) 0.162(3) 0.0733(19) 0.066(2) -0.0218(15) -0.009(2)
Cl2 0.102(2) 0.0840(19) 0.0460(13) -0.0029(14) 0.0320(14) 0.0083(18)
Cl3 0.095(2) 0.0660(17) 0.0693(16) 0.0072(14) 0.0292(16) -0.0162(16)
P1 0.0466(13) 0.0618(15) 0.0392(12) 0.0166(12) 0.006(1) -0.0016(13)
O1 0.065(4) 0.070(5) 0.022(3) -0.004(3) -0.008(3) -0.016(4)
N1 0.044(4) 0.054(5) 0.027(3) -0.006(4) 0.000(3) -0.006(4)
N2 0.041(4) 0.049(5) 0.014(3) -0.003(3) 0.003(3) -0.008(4)
C1 0.046(5) 0.046(5) 0.026(4) 0.004(4) -0.000(4) -0.000(5)
C2 0.048(5) 0.043(5) 0.024(4) 0.003(4) 0.006(4) -0.002(4)
C3 0.045(5) 0.045(6) 0.035(4) -0.008(4) 0.000(4) -0.004(5)
C4 0.070(8) 0.068(7) 0.051(6) 0.006(5) -0.007(5) -0.018(6)
C5 0.033(4) 0.050(5) 0.026(4) 0.010(4) 0.002(3) 0.005(5)
C6 0.059(6) 0.060(7) 0.036(5) -0.001(5) -0.005(4) -0.002(5)
C7 0.082(7) 0.067(7) 0.030(4) 0.011(5) 0.009(5) -0.009(6)
C8 0.088(9) 0.077(8) 0.038(5) 0.007(5) 0.011(5) -0.022(7)
C9 0.057(7) 0.10(1) 0.052(6) 0.002(6) 0.007(5) -0.025(7)
C10 0.051(6) 0.084(7) 0.027(4) -0.003(5) -0.003(4) -0.005(6)

loop_
_atom_type_symbol
_atom_type_scat_dispersion_real
_atom_type_scat_dispersion_imag
_atom_type_scat_Cromer_Mann_a1
_atom_type_scat_Cromer_Mann_b1
_atom_type_scat_Cromer_Mann_a2
_atom_type_scat_Cromer_Mann_b2
_atom_type_scat_Cromer_Mann_a3
_atom_type_scat_Cromer_Mann_b3
_atom_type_scat_Cromer_Mann_a4
_atom_type_scat_Cromer_Mann_b4
_atom_type_scat_Cromer_Mann_c
_atom_type_scat_source
'C   ' 0.0181 0.0091 2.3100 20.8439 1.0200 10.2075 1.5886 0.5687 0.8650 51.6512 0.2156 International_Tables_Vol_IV_Table_2.2B
'H   ' 0.0000 0.0000 0.4930 10.5109 0.3229 26.1257 0.1402 3.1424 0.0408 57.7998 0.0030 International_Tables_Vol_IV_Table_2.2B
'Cl  ' 0.3639 0.7018 11.4604 0.0104 7.1964 1.1662 6.2556 18.5194 1.6455 47.7784 -9.5574 International_Tables_Vol_IV_Table_2.2B
'N   ' 0.0311 0.0180 12.2126 0.0057 3.1322 9.8933 2.0125 28.9975 1.1663 0.5826 -11.5290 International_Tables_Vol_IV_Table_2.2B
'O   ' 0.0492 0.0322 3.0485 13.2771 2.2868 5.7011 1.5463 0.3239 0.8670 32.9089 0.2508 International_Tables_Vol_IV_Table_2.2B
'P   ' 0.2955 0.4335 6.4345 1.9067 4.1791 27.1570 1.7800 0.5260 1.4908 68.1645 1.1149 International_Tables_Vol_IV_Table_2.2B

loop_
_geom_angle_atom_site_label_1
_geom_angle_atom_site_label_2
_geom_angle_atom_site_label_3
_geom_angle
_geom_angle_publ_flag
Cl1 P1 Cl2 103.40(17) yes
Cl1 P1 Cl3 106.72(18) yes
Cl2 P1 Cl3 104.10(15) yes
Cl1 P1 C2 114.0(3) yes
Cl2 P1 C2 115.8(3) yes
Cl3 P1 C2 111.8(3) yes
N2 N1 C3 107.2(6) yes
N1 N2 C1 111.9(7) yes
N1 N2 C5 118.3(5) yes
C1 N2 C5 129.7(7) yes
O1 C1 N2 126.1(8) yes
O1 C1 C2 130.9(7) yes
N2 C1 C2 102.9(7) yes
P1 C2 C1 119.1(6) yes
P1 C2 C3 134.5(7) yes
C1 C2 C3 106.3(7) yes
N1 C3 C2 111.6(7) yes
N1 C3 C4 119.9(7) yes
C2 C3 C4 128.5(8) yes
C3 C4 H41 112.098 no
C3 C4 H42 110.576 no
H41 C4 H42 106.719 no
C3 C4 H43 111.598 no
H41 C4 H43 108.365 no
H42 C4 H43 107.240 no
N2 C5 C6 119.8(8) yes
N2 C5 C10 120.1(7) yes
C6 C5 C10 120.1(8) yes
C5 C6 C7 120.2(9) yes
C5 C6 H61 120.426 no
C7 C6 H61 119.328 no
C6 C7 C8 120.1(8) yes
C6 C7 H71 119.211 no
C8 C7 H71 120.722 no
C7 C8 C9 119.4(9) yes
C7 C8 H81 118.423 no
C9 C8 H81 122.145 no
C8 C9 C10 121.2(10) yes
C8 C9 H91 119.288 no
C10 C9 H91 119.521 no
C5 C10 C9 118.9(8) yes
C5 C10 H101 120.317 no
C9 C10 H101 120.699 no

loop_
_geom_bond_atom_site_label_1
_geom_bond_atom_site_label_2
_geom_bond_distance
_geom_bond_publ_flag
Cl1 P1 1.961(3) yes
Cl2 P1 1.978(3) yes
Cl3 P1 1.970(4) yes
P1 C2 1.663(7) yes
O1 C1 1.225(9) yes
N1 N2 1.420(8) yes
N1 C3 1.29(1) yes
N2 C1 1.392(9) yes
N2 C5 1.40(1) yes
C1 C2 1.469(12) yes
C2 C3 1.43(1) yes
C3 C4 1.489(12) yes
C4 H41 1.010 no
C4 H42 1.025 no
C4 H43 1.004 no
C5 C6 1.371(11) yes
C5 C10 1.401(12) yes
C6 C7 1.376(13) yes
C6 H61 1.048 no
C7 C8 1.388(14) yes
C7 H71 1.023 no
C8 C9 1.372(13) yes
C8 H81 1.029 no
C9 C10 1.373(14) yes
C9 H91 1.032 no
C10 H101 1.024 no

loop_
_cod_related_entry_id
_cod_related_entry_database
_cod_related_entry_code
1 ChemSpider 30658543
